data_1549664
loop_
_publ_author_name
'Akrad, Rachida'
'Guerrab, Walid'
'Lazrak, Fatima'
'Ansar, Mhammed'
'Taoufik, Jamal'
'Mague, Joel T.'
'Ramli, Youssef'

_publ_section_title
;
 4,4-Diphenyl-1-propyl-2-propylsulfanyl-4,5-dihydro-1<i>H</i>-imidazol-5-one
;
_journal_coeditor_code SJ4186
_journal_issue 7
_journal_name_full IUCrData
_journal_page_first x180934
_journal_paper_doi 10.1107/S2414314618009343
_journal_volume 3
_journal_year 2018
_chemical_formula_iupac 'C21 H24 N2 O S'
_chemical_formula_moiety 'C21 H24 N2 O S'
_chemical_formula_sum 'C21 H24 N2 O S'
_chemical_formula_weight 352.48
_chemical_name_systematic
;
4,4-Diphenyl-1-propyl-2-propylsulfanyl-4,5-dihydro-1<i>H</i>-imidazol-5-one
;
_space_group_crystal_system monoclinic
_space_group_IT_number 14
_space_group_name_Hall '-P 2ybc'
_space_group_name_H-M_alt 'P 1 21/c 1'
_symmetry_space_group_name_Hall '-P 2ybc'
_symmetry_space_group_name_H-M 'P 1 21/c 1'
_atom_sites_solution_hydrogens difmap
_audit_creation_method SHELXL-2018/1
_cell_angle_alpha 90
_cell_angle_beta 96.780(2)
_cell_angle_gamma 90
_cell_formula_units_Z 4
_cell_length_a 14.898(2)
_cell_length_b 14.878(2)
_cell_length_c 8.4007(13)
_cell_measurement_reflns_used 9958
_cell_measurement_temperature 100(2)
_cell_measurement_theta_max 30.0021
_cell_measurement_theta_min 2.7381
_cell_volume 1849.0(5)
_computing_cell_refinement
;
<i>SAINT</i> (Bruker, 2016)
;
_computing_data_collection
;
<i>APEX3</i> (Bruker, 2016)
;
_computing_data_reduction
;
<i>SAINT</i> (Bruker, 2016)
;
_computing_molecular_graphics
;
<i>DIAMOND</i> (Brandenburg & Putz, 2012)
;
_computing_publication_material
;
<i>SHELXTL</i> (Sheldrick, 2008)
;
_computing_structure_refinement
;
<i>SHELXL2018</i> (Sheldrick, 2015<i>b</i>)
;
_computing_structure_solution
;
<i>SHELXT</i> (Sheldrick, 2015<i>a</i>)
;
_diffrn_ambient_temperature 100(2)
_diffrn_detector_area_resol_mean 8.3333
_diffrn_measured_fraction_theta_full 0.996
_diffrn_measured_fraction_theta_max 0.954
_diffrn_measurement_device_type 'Bruker SMART APEX CCD'
_diffrn_measurement_method '\f and \w scans'
_diffrn_radiation_monochromator graphite
_diffrn_radiation_type MoK\a
_diffrn_radiation_wavelength 0.71073
_diffrn_reflns_av_R_equivalents 0.0331
_diffrn_reflns_limit_h_max 21
_diffrn_reflns_limit_h_min -21
_diffrn_reflns_limit_k_max 20
_diffrn_reflns_limit_k_min -20
_diffrn_reflns_limit_l_max 11
_diffrn_reflns_limit_l_min -11
_diffrn_reflns_number 35375
_diffrn_reflns_theta_full 29.250
_diffrn_reflns_theta_max 30.230
_diffrn_reflns_theta_min 1.941
_exptl_absorpt_coefficient_mu 0.186
_exptl_absorpt_correction_T_max 0.96
_exptl_absorpt_correction_T_min 0.84
_exptl_absorpt_correction_type multi-scan
_exptl_absorpt_process_details
;
(<i>SADABS</i>; Krause <i>et al.</i>, 2015)
;
_exptl_crystal_colour colourless
_exptl_crystal_density_diffrn 1.266
_exptl_crystal_density_method 'not measured'
_exptl_crystal_description block
_exptl_crystal_F_000 752
_exptl_crystal_size_max 0.302
_exptl_crystal_size_mid 0.274
_exptl_crystal_size_min 0.221
_refine_diff_density_max 0.506
_refine_diff_density_min -0.186
_refine_ls_extinction_method none
_refine_ls_goodness_of_fit_ref 1.071
_refine_ls_hydrogen_treatment refall
_refine_ls_matrix_type full
_refine_ls_number_parameters 322
_refine_ls_number_reflns 5241
_refine_ls_number_restraints 0
_refine_ls_restrained_S_all 1.071
_refine_ls_R_factor_all 0.0502
_refine_ls_R_factor_gt 0.0410
_refine_ls_shift/su_max 0.001
_refine_ls_shift/su_mean 0.000
_refine_ls_structure_factor_coef Fsqd
_refine_ls_weighting_details 'w=1/[\s^2^(Fo^2^)+(0.0755P)^2^+0.1235P] where P=(Fo^2^+2Fc^2^)/3'
_refine_ls_weighting_scheme calc
_refine_ls_wR_factor_gt 0.1098
_refine_ls_wR_factor_ref 0.1139
_reflns_number_gt 4279
_reflns_number_total 5241
_reflns_threshold_expression 'I > 2\s(I)'
_cod_data_source_file sj4186sup1.cif
_cod_data_source_block I
_cod_database_code 1549664
_shelx_space_group_comment
;
The symmetry employed for this shelxl refinement is uniquely defined
by the following loop, which should always be used as a source of
symmetry information in preference to the above space-group names.
They are only intended as comments.
;
_shelx_estimated_absorpt_t_min 0.946
_shelx_estimated_absorpt_t_max 0.960

loop_
_space_group_symop_operation_xyz
'x, y, z'
'-x, y+1/2, -z+1/2'
'-x, -y, -z'
'x, -y-1/2, z-1/2'

loop_
_atom_site_type_symbol
_atom_site_label
_atom_site_fract_x
_atom_site_fract_y
_atom_site_fract_z
_atom_site_U_iso_or_equiv
_atom_site_adp_type
_atom_site_calc_flag
_atom_site_occupancy
S S1 0.28969(2) 0.21368(2) 0.56491(4) 0.02040(10) Uani d 1
O O1 0.40566(5) 0.52459(5) 0.63859(9) 0.01851(18) Uani d 1
N N1 0.36245(6) 0.37573(6) 0.62527(11) 0.01618(19) Uani d 1
N N2 0.22807(6) 0.37922(6) 0.46398(11) 0.01469(18) Uani d 1
C C1 0.26378(7) 0.47263(7) 0.47678(12) 0.0131(2) Uani d 1
C C2 0.35317(7) 0.46531(7) 0.59014(12) 0.0146(2) Uani d 1
C C3 0.28811(7) 0.33033(7) 0.54480(12) 0.0153(2) Uani d 1
C C4 0.18745(8) 0.18173(8) 0.44041(14) 0.0203(2) Uani d 1
H H4A 0.1989(11) 0.1189(11) 0.404(2) 0.037(4) Uiso d 1
H H4B 0.1770(12) 0.2204(10) 0.342(2) 0.038(5) Uiso d 1
C C5 0.10239(8) 0.18493(8) 0.52482(15) 0.0217(2) Uani d 1
H H5A 0.1147(10) 0.1580(10) 0.6326(19) 0.027(4) Uiso d 1
H H5B 0.0847(10) 0.2504(11) 0.5396(17) 0.025(3) Uiso d 1
C C6 0.02608(9) 0.13272(9) 0.42926(17) 0.0264(3) Uani d 1
H H6A 0.0410(11) 0.0673(11) 0.4339(19) 0.038(4) Uiso d 1
H H6B 0.0169(10) 0.1538(10) 0.3164(19) 0.030(4) Uiso d 1
H H6C -0.0330(11) 0.1417(10) 0.4759(18) 0.032(4) Uiso d 1
C C7 0.44183(7) 0.33597(8) 0.71897(13) 0.0181(2) Uani d 1
H H7A 0.4663(10) 0.3808(10) 0.7962(18) 0.022(3) Uiso d 1
H H7B 0.4168(11) 0.2821(9) 0.7763(18) 0.030(4) Uiso d 1
C C8 0.51335(8) 0.30657(8) 0.61454(14) 0.0189(2) Uani d 1
H H8A 0.5325(10) 0.3615(10) 0.5576(18) 0.025(4) Uiso d 1
H H8B 0.4848(9) 0.2635(9) 0.5348(16) 0.018(3) Uiso d 1
C C9 0.59323(8) 0.26092(9) 0.71236(16) 0.0232(2) Uani d 1
H H9A 0.6227(10) 0.3009(10) 0.7940(19) 0.027(4) Uiso d 1
H H9B 0.6360(11) 0.2419(10) 0.6369(19) 0.031(4) Uiso d 1
H H9C 0.5719(12) 0.2071(11) 0.765(2) 0.038(4) Uiso d 1
C C10 0.19982(7) 0.53663(7) 0.54917(12) 0.0139(2) Uani d 1
C C11 0.11947(7) 0.50725(7) 0.59961(13) 0.0171(2) Uani d 1
H H11 0.1028(9) 0.4450(10) 0.5864(17) 0.022(3) Uiso d 1
C C12 0.06233(8) 0.56794(8) 0.66487(14) 0.0211(2) Uani d 1
H H12 0.0049(10) 0.5497(10) 0.7005(17) 0.024(4) Uiso d 1
C C13 0.08580(8) 0.65759(8) 0.68128(14) 0.0228(2) Uani d 1
H H13 0.0461(10) 0.6994(10) 0.7219(18) 0.025(4) Uiso d 1
C C14 0.16667(9) 0.68758(8) 0.63317(15) 0.0233(2) Uani d 1
H H14 0.1854(10) 0.7476(10) 0.6499(17) 0.023(3) Uiso d 1
C C15 0.22333(8) 0.62766(7) 0.56654(14) 0.0190(2) Uani d 1
H H15 0.2804(10) 0.6485(10) 0.5290(17) 0.025(4) Uiso d 1
C C16 0.28335(7) 0.50095(7) 0.30928(12) 0.0142(2) Uani d 1
C C17 0.36676(8) 0.48304(7) 0.25711(14) 0.0181(2) Uani d 1
H H17 0.4160(10) 0.4566(10) 0.3323(17) 0.027(4) Uiso d 1
C C18 0.38154(9) 0.50281(8) 0.10041(14) 0.0228(3) Uani d 1
H H18 0.4394(11) 0.4880(11) 0.0687(19) 0.038(4) Uiso d 1
C C19 0.31434(9) 0.54172(8) -0.00507(14) 0.0245(3) Uani d 1
H H19 0.3236(10) 0.5579(10) -0.1119(19) 0.033(4) Uiso d 1
C C20 0.23084(9) 0.55984(8) 0.04611(14) 0.0236(2) Uani d 1
H H20 0.1804(11) 0.5876(11) -0.026(2) 0.035(4) Uiso d 1
C C21 0.21515(8) 0.53930(8) 0.20199(13) 0.0189(2) Uani d 1
H H21 0.1559(10) 0.5492(9) 0.2374(17) 0.026(4) Uiso d 1

loop_
_atom_site_aniso_label
_atom_site_aniso_U_11
_atom_site_aniso_U_22
_atom_site_aniso_U_33
_atom_site_aniso_U_12
_atom_site_aniso_U_13
_atom_site_aniso_U_23
S1 0.02010(16) 0.01411(15) 0.02723(17) 0.00107(9) 0.00377(12) 0.00478(10)
O1 0.0172(4) 0.0200(4) 0.0179(4) -0.0018(3) 0.0004(3) -0.0023(3)
N1 0.0156(4) 0.0167(4) 0.0156(4) 0.0016(3) -0.0007(3) 0.0024(3)
N2 0.0165(4) 0.0126(4) 0.0154(4) -0.0007(3) 0.0036(3) 0.0000(3)
C1 0.0130(5) 0.0136(5) 0.0125(5) -0.0004(3) 0.0011(4) 0.0006(3)
C2 0.0155(5) 0.0179(5) 0.0108(5) 0.0010(4) 0.0030(4) 0.0000(4)
C3 0.0168(5) 0.0155(5) 0.0143(5) -0.0004(4) 0.0048(4) 0.0017(4)
C4 0.0239(6) 0.0158(5) 0.0219(6) -0.0021(4) 0.0061(4) -0.0009(4)
C5 0.0214(6) 0.0221(6) 0.0225(6) -0.0015(4) 0.0064(5) -0.0018(5)
C6 0.0243(6) 0.0254(6) 0.0296(7) -0.0039(5) 0.0038(5) -0.0027(5)
C7 0.0171(5) 0.0219(5) 0.0149(5) 0.0044(4) 0.0002(4) 0.0029(4)
C8 0.0180(5) 0.0226(5) 0.0159(5) 0.0016(4) 0.0018(4) 0.0016(4)
C9 0.0205(6) 0.0237(6) 0.0248(6) 0.0053(5) 0.0007(5) 0.0013(5)
C10 0.0146(5) 0.0158(5) 0.0110(5) 0.0015(4) 0.0005(4) 0.0011(4)
C11 0.0175(5) 0.0184(5) 0.0155(5) -0.0003(4) 0.0020(4) 0.0007(4)
C12 0.0173(5) 0.0277(6) 0.0187(6) 0.0029(4) 0.0044(4) 0.0015(4)
C13 0.0242(6) 0.0250(6) 0.0196(6) 0.0103(5) 0.0041(5) 0.0003(4)
C14 0.0281(6) 0.0160(5) 0.0258(6) 0.0030(4) 0.0036(5) -0.0014(4)
C15 0.0193(5) 0.0174(5) 0.0206(6) -0.0001(4) 0.0031(4) 0.0001(4)
C16 0.0175(5) 0.0129(5) 0.0122(5) -0.0025(4) 0.0023(4) -0.0003(4)
C17 0.0180(5) 0.0182(5) 0.0186(5) -0.0014(4) 0.0040(4) -0.0021(4)
C18 0.0252(6) 0.0240(6) 0.0209(6) -0.0065(5) 0.0105(5) -0.0063(4)
C19 0.0390(7) 0.0230(6) 0.0125(5) -0.0094(5) 0.0068(5) -0.0025(4)
C20 0.0311(6) 0.0238(6) 0.0146(5) -0.0026(5) -0.0024(5) 0.0012(4)
C21 0.0192(5) 0.0211(5) 0.0160(5) 0.0006(4) 0.0006(4) 0.0001(4)

loop_
_atom_type_symbol
_atom_type_description
_atom_type_scat_dispersion_real
_atom_type_scat_dispersion_imag
_atom_type_scat_source
C C 0.0033 0.0016 'International Tables Vol C Tables 4.2.6.8 and 6.1.1.4'
H H 0.0000 0.0000 'International Tables Vol C Tables 4.2.6.8 and 6.1.1.4'
N N 0.0061 0.0033 'International Tables Vol C Tables 4.2.6.8 and 6.1.1.4'
O O 0.0106 0.0060 'International Tables Vol C Tables 4.2.6.8 and 6.1.1.4'
S S 0.1246 0.1234 'International Tables Vol C Tables 4.2.6.8 and 6.1.1.4'

loop_
_geom_angle_atom_site_label_1
_geom_angle_atom_site_label_2
_geom_angle_atom_site_label_3
_geom_angle
C3 S1 C4 101.83(5)
C2 N1 C3 108.15(9)
C2 N1 C7 124.29(9)
C3 N1 C7 127.32(9)
C3 N2 C1 105.69(9)
N2 C1 C10 112.18(8)
N2 C1 C16 107.23(8)
C10 C1 C16 113.03(8)
N2 C1 C2 104.68(8)
C10 C1 C2 109.38(8)
C16 C1 C2 110.00(8)
O1 C2 N1 126.11(10)
O1 C2 C1 128.88(10)
N1 C2 C1 105.01(8)
N2 C3 N1 116.35(10)
N2 C3 S1 128.03(8)
N1 C3 S1 115.61(8)
C5 C4 S1 114.39(8)
C5 C4 H4A 110.5(9)
S1 C4 H4A 105.0(9)
C5 C4 H4B 107.9(10)
S1 C4 H4B 111.3(10)
H4A C4 H4B 107.6(13)
C4 C5 C6 110.39(10)
C4 C5 H5A 109.8(8)
C6 C5 H5A 108.8(9)
C4 C5 H5B 109.1(8)
C6 C5 H5B 111.3(8)
H5A C5 H5B 107.3(12)
C5 C6 H6A 109.1(9)
C5 C6 H6B 110.6(9)
H6A C6 H6B 110.6(13)
C5 C6 H6C 110.9(9)
H6A C6 H6C 108.2(12)
H6B C6 H6C 107.4(12)
N1 C7 C8 112.44(9)
N1 C7 H7A 107.3(9)
C8 C7 H7A 110.4(9)
N1 C7 H7B 104.6(9)
C8 C7 H7B 111.3(8)
H7A C7 H7B 110.6(12)
C7 C8 C9 111.87(9)
C7 C8 H8A 107.4(8)
C9 C8 H8A 111.8(9)
C7 C8 H8B 107.6(8)
C9 C8 H8B 108.9(8)
H8A C8 H8B 109.2(11)
C8 C9 H9A 111.5(9)
C8 C9 H9B 107.6(9)
H9A C9 H9B 110.8(13)
C8 C9 H9C 109.4(10)
H9A C9 H9C 108.7(13)
H9B C9 H9C 108.8(13)
C11 C10 C15 119.12(10)
C11 C10 C1 121.87(9)
C15 C10 C1 119.00(9)
C10 C11 C12 120.28(10)
C10 C11 H11 119.3(8)
C12 C11 H11 120.4(8)
C13 C12 C11 120.30(11)
C13 C12 H12 117.3(8)
C11 C12 H12 122.4(8)
C12 C13 C14 119.94(11)
C12 C13 H13 120.5(9)
C14 C13 H13 119.6(9)
C13 C14 C15 120.01(11)
C13 C14 H14 120.9(8)
C15 C14 H14 119.0(9)
C14 C15 C10 120.34(11)
C14 C15 H15 120.8(8)
C10 C15 H15 118.8(8)
C17 C16 C21 118.90(10)
C17 C16 C1 120.76(9)
C21 C16 C1 120.18(9)
C16 C17 C18 120.30(11)
C16 C17 H17 119.8(8)
C18 C17 H17 119.9(8)
C19 C18 C17 120.74(11)
C19 C18 H18 121.7(10)
C17 C18 H18 117.5(10)
C18 C19 C20 119.32(11)
C18 C19 H19 122.3(9)
C20 C19 H19 118.4(9)
C19 C20 C21 120.30(11)
C19 C20 H20 121.9(9)
C21 C20 H20 117.8(9)
C20 C21 C16 120.44(11)
C20 C21 H21 120.8(9)
C16 C21 H21 118.7(9)

loop_
_geom_bond_atom_site_label_1
_geom_bond_atom_site_label_2
_geom_bond_distance
S1 C3 1.7436(11)
S1 C4 1.8066(13)
O1 C2 1.2165(13)
N1 C2 1.3686(14)
N1 C3 1.4012(14)
N1 C7 1.4657(14)
N2 C3 1.2832(14)
N2 C1 1.4874(13)
C1 C10 1.5236(14)
C1 C16 1.5295(14)
C1 C2 1.5469(15)
C4 C5 1.5242(16)
C4 H4A 1.003(17)
C4 H4B 1.002(17)
C5 C6 1.5248(18)
C5 H5A 0.987(15)
C5 H5B 1.020(16)
C6 H6A 0.997(17)
C6 H6B 0.993(16)
C6 H6C 1.014(16)
C7 C8 1.5222(15)
C7 H7A 0.971(15)
C7 H7B 1.028(15)
C8 C9 1.5238(16)
C8 H8A 1.005(15)
C8 H8B 0.987(14)
C9 H9A 0.973(16)
C9 H9B 0.991(16)
C9 H9C 0.987(16)
C10 C11 1.3867(15)
C10 C15 1.4022(15)
C11 C12 1.3967(15)
C11 H11 0.961(15)
C12 C13 1.3816(18)
C12 H12 0.977(14)
C13 C14 1.3889(18)
C13 H13 0.949(15)
C14 C15 1.3900(16)
C14 H14 0.941(15)
C15 H15 0.991(14)
C16 C17 1.3914(15)
C16 C21 1.3978(15)
C17 C18 1.3915(16)
C17 H17 0.992(15)
C18 C19 1.3832(19)
C18 H18 0.958(16)
C19 C20 1.3897(18)
C19 H19 0.955(16)
C20 C21 1.3911(16)
C20 H20 0.997(16)
C21 H21 0.976(15)

loop_
_geom_hbond_atom_site_label_D
_geom_hbond_atom_site_label_H
_geom_hbond_atom_site_label_A
_geom_hbond_site_symmetry_A
_geom_hbond_distance_DH
_geom_hbond_distance_HA
_geom_hbond_distance_DA
_geom_hbond_angle_DHA
_geom_hbond_publ_flag
C8 H8A O1 3_666 1.005(15) 2.607(15) 3.5908(14) 166.2(11) yes
C9 H9A Cg3 3_666 0.973(16) 2.908(15) 3.7370(15) 143.8(12) yes
C19 H19 O1 1_554 0.955(16) 2.596(16) 3.4407(15) 147.7(12) yes
C20 H20 Cg2 1_554 0.997(16) 2.999(17) 3.7390(14) 131.9(12) yes

loop_
_geom_torsion_atom_site_label_1
_geom_torsion_atom_site_label_2
_geom_torsion_atom_site_label_3
_geom_torsion_atom_site_label_4
_geom_torsion
C3 N2 C1 C10 -121.87(9)
C3 N2 C1 C16 113.47(9)
C3 N2 C1 C2 -3.36(10)
C3 N1 C2 O1 -179.50(10)
C7 N1 C2 O1 -4.77(17)
C3 N1 C2 C1 -0.08(10)
C7 N1 C2 C1 174.66(9)
N2 C1 C2 O1 -178.56(10)
C10 C1 C2 O1 -58.17(13)
C16 C1 C2 O1 66.53(13)
N2 C1 C2 N1 2.04(10)
C10 C1 C2 N1 122.43(9)
C16 C1 C2 N1 -112.87(9)
C1 N2 C3 N1 3.68(12)
C1 N2 C3 S1 -175.29(8)
C2 N1 C3 N2 -2.40(12)
C7 N1 C3 N2 -176.93(10)
C2 N1 C3 S1 176.70(7)
C7 N1 C3 S1 2.17(14)
C4 S1 C3 N2 1.13(11)
C4 S1 C3 N1 -177.84(8)
C3 S1 C4 C5 -85.29(9)
S1 C4 C5 C6 -163.91(9)
C2 N1 C7 C8 -90.02(12)
C3 N1 C7 C8 83.69(13)
N1 C7 C8 C9 -177.00(10)
N2 C1 C10 C11 1.68(14)
C16 C1 C10 C11 123.08(10)
C2 C1 C10 C11 -114.01(11)
N2 C1 C10 C15 -178.90(9)
C16 C1 C10 C15 -57.51(13)
C2 C1 C10 C15 65.41(12)
C15 C10 C11 C12 0.83(16)
C1 C10 C11 C12 -179.76(10)
C10 C11 C12 C13 -0.67(17)
C11 C12 C13 C14 -0.19(18)
C12 C13 C14 C15 0.89(18)
C13 C14 C15 C10 -0.73(18)
C11 C10 C15 C14 -0.13(17)
C1 C10 C15 C14 -179.56(10)
N2 C1 C16 C17 -88.04(11)
C10 C1 C16 C17 147.81(10)
C2 C1 C16 C17 25.24(13)
N2 C1 C16 C21 87.17(11)
C10 C1 C16 C21 -36.98(13)
C2 C1 C16 C21 -159.55(9)
C21 C16 C17 C18 -0.24(16)
C1 C16 C17 C18 175.03(10)
C16 C17 C18 C19 1.00(17)
C17 C18 C19 C20 -0.98(17)
C18 C19 C20 C21 0.20(18)
C19 C20 C21 C16 0.55(18)
C17 C16 C21 C20 -0.53(16)
C1 C16 C21 C20 -175.83(10)

_cod_database_fobs_code 1549664
